data_9009786
loop_
_publ_author_name
'Brosset, C.'

_publ_section_title
;
 Die kristallstruktur des chioliths
;
_journal_name_full 'Zeitschrift fur Anorganische und Allgemeine Chemie'
_journal_page_first 201
_journal_page_last 208
_journal_volume 238
_journal_year 1938
_chemical_formula_sum 'Al3 F14 Na5'
_chemical_name_mineral Chiolite
_space_group_IT_number 128
_symmetry_space_group_name_Hall '-P 4 2n'
_symmetry_space_group_name_H-M 'P 4/m n c'
_cell_angle_alpha 90
_cell_angle_beta 90
_cell_angle_gamma 90
_cell_length_a 7.00
_cell_length_b 7.00
_cell_length_c 10.39
_cell_formula_units_Z 2
_cell_volume 509.110
_exptl_crystal_density_diffrn 3.013
_cod_original_formula_sum 'Na5 Al3 F14'
_cod_database_code 9009786

loop_
_symmetry_equiv_pos_as_xyz
x,y,z
1/2-y,1/2-x,1/2+z
1/2+y,1/2+x,1/2-z
y,-x,-z
-y,x,z
1/2+x,1/2-y,1/2+z
1/2-x,1/2+y,1/2-z
x,y,-z
-x,-y,z
1/2+y,1/2+x,1/2+z
1/2-y,1/2-x,1/2-z
-y,x,-z
y,-x,z
1/2-x,1/2+y,1/2+z
1/2+x,1/2-y,1/2-z
-x,-y,-z

loop_
_atom_site_label
_atom_site_fract_x
_atom_site_fract_y
_atom_site_fract_z
Na1 0.00000 0.00000 0.50000
Na2 0.27500 0.77500 0.25000
Al1 0.00000 0.00000 0.00000
Al2 0.00000 0.50000 0.00000
F1 0.00000 0.00000 0.18500
F2 0.07000 0.25000 0.00000
F3 0.21000 0.53500 0.12000

_cod_duplicate_entry 1010923
